data_4332347
loop_
_publ_author_name
'Kadish, Karl M.'
'Nguyen, Minh'
'Van Caemelbecke, Eric'
'Bear, John L.'

_publ_section_title
;
 Synthesis, Characterization, and Electrochemistry of Diruthenium(III,II)
 and Monoruthenium(III) Complexes Containing Pyridyl-Substituted
 2-Anilinopyridinate Ligands
;
_journal_issue 15
_journal_name_full 'Inorganic Chemistry'
_journal_page_first 5996
_journal_page_last 6003
_journal_paper_doi 10.1021/ic060267k
_journal_volume 45
_journal_year 2006
_chemical_formula_moiety 'C48 H44 N8 Cl Ru2, 2 C3 H6 O'
_chemical_formula_sum 'C54 H56 Cl N8 O2 Ru2'
_chemical_formula_weight 1086.66
_chemical_name_systematic
; 
 ? 
;
_space_group_IT_number 14
_symmetry_cell_setting monoclinic
_symmetry_space_group_name_Hall '-P 2yn'
_symmetry_space_group_name_H-M 'P 1 21/n 1'
_atom_sites_solution_hydrogens geom
_atom_sites_solution_primary direct
_atom_sites_solution_secondary difmap
_audit_creation_method SHELXL-97
_cell_angle_alpha 90.00
_cell_angle_beta 101.805(1)
_cell_angle_gamma 90.00
_cell_formula_units_Z 4
_cell_length_a 10.8481(6)
_cell_length_b 25.2854(15)
_cell_length_c 18.7165(11)
_cell_measurement_reflns_used 5172
_cell_measurement_temperature 223(2)
_cell_measurement_theta_max 23.52
_cell_measurement_theta_min 1.37
_cell_volume 5025.3(5)
_computing_cell_refinement 'Bruker SAINT software (Bruker, 1999)'
_computing_data_collection 'Siemens SMART software (Siemens, 1996)'
_computing_data_reduction 'Bruker SAINT software (Bruker, 1999)'
_computing_structure_refinement 'SHELXL-97 (Sheldrick, 1997)'
_computing_structure_solution 'SHELXS-97 (Sheldrick, 1997)'
_diffrn_ambient_temperature 223(2)
_diffrn_detector_area_resol_mean 1K
_diffrn_measured_fraction_theta_full 0.997
_diffrn_measured_fraction_theta_max 0.997
_diffrn_measurement_device_type 'Siemens SMART CCD'
_diffrn_measurement_method CCD
_diffrn_radiation_monochromator graphite
_diffrn_radiation_source 'fine-focus sealed tube'
_diffrn_radiation_type MoK\a
_diffrn_radiation_wavelength 0.71073
_diffrn_reflns_av_R_equivalents 0.0593
_diffrn_reflns_av_sigmaI/netI 0.0326
_diffrn_reflns_limit_h_max 11
_diffrn_reflns_limit_h_min -12
_diffrn_reflns_limit_k_max 28
_diffrn_reflns_limit_k_min 0
_diffrn_reflns_limit_l_max 20
_diffrn_reflns_limit_l_min 0
_diffrn_reflns_number 23302
_diffrn_reflns_theta_full 23.52
_diffrn_reflns_theta_max 23.52
_diffrn_reflns_theta_min 1.37
_diffrn_standards_decay_% 0.0
_exptl_absorpt_coefficient_mu 0.703
_exptl_absorpt_correction_T_max 0.9408
_exptl_absorpt_correction_T_min 0.7685
_exptl_absorpt_correction_type empirical
_exptl_crystal_colour 'Very dark green'
_exptl_crystal_density_diffrn 1.436
_exptl_crystal_density_method 'not measured'
_exptl_crystal_description 'Thin plate'
_exptl_crystal_F_000 2228
_exptl_crystal_size_max 0.40
_exptl_crystal_size_mid 0.30
_exptl_crystal_size_min 0.04
_refine_diff_density_max 0.917
_refine_diff_density_min -0.476
_refine_diff_density_rms 0.090
_refine_ls_extinction_coef 0.00012(7)
_refine_ls_extinction_expression Fc^*^=kFc[1+0.001xFc^2^\l^3^/sin(2\q)]^-1/4^
_refine_ls_extinction_method SHELXL
_refine_ls_goodness_of_fit_ref 1.169
_refine_ls_hydrogen_treatment mixed
_refine_ls_matrix_type full
_refine_ls_number_parameters 565
_refine_ls_number_reflns 7424
_refine_ls_number_restraints 0
_refine_ls_restrained_S_all 1.169
_refine_ls_R_factor_all 0.0657
_refine_ls_R_factor_gt 0.0356
_refine_ls_shift/su_max 0.240
_refine_ls_shift/su_mean 0.007
_refine_ls_structure_factor_coef Fsqd
_refine_ls_weighting_details 'calc w=1/[\s^2^(Fo^2^)+(0.0484P)^2^+9.3154P] where P=(Fo^2^+2Fc^2^)/3'
_refine_ls_weighting_scheme calc
_refine_ls_wR_factor_gt 0.0893
_refine_ls_wR_factor_ref 0.1139
_reflns_number_gt 5203
_reflns_number_total 7645
_reflns_threshold_expression >4sigma(I)
_cod_data_source_file ic060267ksup1.cif
_cod_data_source_block k898
_cod_depositor_comments
;
The following automatic conversions were performed:

'_symmetry_cell_setting' value 'Monoclinic' changed to 'monoclinic'
according to /home/saulius/struct/CIF-dictionaries/cif_core.dic
dictionary named 'cif_core.dic' version 2.4.2 from
2011-04-26.

'_exptl_absorpt_correction_type' value 'Empirical'
changed to 'empirical' according to
/home/saulius/struct/CIF-dictionaries/cif_core.dic dictionary named
'cif_core.dic' version 2.4.2 from 2011-04-26.

Automatic conversion script
Id: cif_fix_values 1891 2012-01-12 08:04:46Z andrius 
;
_cod_original_sg_symbol_H-M P2(1)/n
_cod_original_formula_sum 'C54 H56 N8 O2 Cl Ru2'
_cod_database_code 4332347

loop_
_symmetry_equiv_pos_as_xyz
'x, y, z'
'-x+1/2, y+1/2, -z+1/2'
'-x, -y, -z'
'x-1/2, -y-1/2, z-1/2'

loop_
_atom_site_label
_atom_site_type_symbol
_atom_site_fract_x
_atom_site_fract_y
_atom_site_fract_z
_atom_site_U_iso_or_equiv
_atom_site_adp_type
_atom_site_occupancy
_atom_site_symmetry_multiplicity
_atom_site_calc_flag
_atom_site_refinement_flags
_atom_site_disorder_assembly
_atom_site_disorder_group
Ru1 Ru 0.75197(4) 0.350418(16) 0.75530(2) 0.02764(13) Uani 1 1 d . . .
Ru2 Ru 0.72336(4) 0.306978(15) 0.64575(2) 0.02576(13) Uani 1 1 d . . .
Cl Cl 0.77516(14) 0.39964(5) 0.87172(7) 0.0423(3) Uani 1 1 d . . .
N1 N 0.9410(4) 0.32609(16) 0.7781(2) 0.0316(10) Uani 1 1 d . . .
N2 N 0.8944(4) 0.27209(15) 0.6773(2) 0.0298(10) Uani 1 1 d . . .
N3 N 0.7118(4) 0.27979(16) 0.8043(2) 0.0288(10) Uani 1 1 d . . .
N4 N 0.6352(4) 0.24731(16) 0.6881(2) 0.0325(10) Uani 1 1 d . . .
N5 N 0.5555(4) 0.36592(16) 0.7297(2) 0.0328(10) Uani 1 1 d . . .
N6 N 0.5551(4) 0.34291(16) 0.6095(2) 0.0317(10) Uani 1 1 d . . .
N7 N 0.7899(4) 0.41842(16) 0.7007(2) 0.0346(10) Uani 1 1 d . . .
N8 N 0.7971(4) 0.36949(16) 0.5975(2) 0.0298(10) Uani 1 1 d . . .
C1 C 1.0261(5) 0.3433(2) 0.8379(3) 0.0415(14) Uani 1 1 d . . .
H1A H 1.0022 0.3711 0.8656 0.050 Uiso 1 1 calc R . .
C2 C 1.1426(5) 0.3225(2) 0.8594(3) 0.0459(15) Uani 1 1 d . . .
H2A H 1.1971 0.3358 0.9011 0.055 Uiso 1 1 calc R . .
C3 C 1.1824(5) 0.2812(2) 0.8196(3) 0.0450(14) Uani 1 1 d . . .
C4 C 1.1004(5) 0.2645(2) 0.7588(3) 0.0365(13) Uani 1 1 d . . .
H4A H 1.1248 0.2373 0.7304 0.044 Uiso 1 1 calc R . .
C5 C 0.9789(5) 0.28735(19) 0.7373(3) 0.0294(12) Uani 1 1 d . . .
C6 C 0.9250(5) 0.23182(19) 0.6305(3) 0.0301(12) Uani 1 1 d . . .
C7 C 0.8979(6) 0.1794(2) 0.6417(3) 0.0480(16) Uani 1 1 d . . .
H7A H 0.8641 0.1699 0.6823 0.058 Uiso 1 1 calc R . .
C8 C 0.9204(7) 0.1406(2) 0.5931(4) 0.0613(19) Uani 1 1 d . . .
H8A H 0.9026 0.1050 0.6014 0.074 Uiso 1 1 calc R . .
C9 C 0.9678(6) 0.1539(3) 0.5340(4) 0.0543(17) Uani 1 1 d . . .
H9A H 0.9811 0.1276 0.5009 0.065 Uiso 1 1 calc R . .
C10 C 0.9962(6) 0.2053(3) 0.5223(3) 0.0485(16) Uani 1 1 d . . .
H10A H 1.0300 0.2143 0.4815 0.058 Uiso 1 1 calc R . .
C11 C 0.9752(5) 0.2445(2) 0.5705(3) 0.0376(13) Uani 1 1 d . . .
H11A H 0.9952 0.2798 0.5623 0.045 Uiso 1 1 calc R . .
C12 C 1.3112(6) 0.2564(3) 0.8438(4) 0.0637(19) Uani 1 1 d . . .
H12A H 1.3197 0.2269 0.8121 0.096 Uiso 1 1 calc R . .
H12B H 1.3207 0.2438 0.8937 0.096 Uiso 1 1 calc R . .
H12C H 1.3757 0.2825 0.8413 0.096 Uiso 1 1 calc R . .
C13 C 0.7392(5) 0.2723(2) 0.8773(3) 0.0359(13) Uani 1 1 d . . .
H13A H 0.7834 0.2991 0.9067 0.043 Uiso 1 1 calc R . .
C14 C 0.7063(5) 0.2278(2) 0.9109(3) 0.0378(13) Uani 1 1 d . . .
H14A H 0.7263 0.2248 0.9620 0.045 Uiso 1 1 calc R . .
C15 C 0.6424(5) 0.1871(2) 0.8681(3) 0.0383(13) Uani 1 1 d . . .
C16 C 0.6157(5) 0.1935(2) 0.7938(3) 0.0341(12) Uani 1 1 d . . .
H16A H 0.5726 0.1666 0.7639 0.041 Uiso 1 1 calc R . .
C17 C 0.6521(5) 0.23994(19) 0.7613(3) 0.0287(11) Uani 1 1 d . . .
C18 C 0.5362(5) 0.21852(19) 0.6420(3) 0.0320(12) Uani 1 1 d . . .
C19 C 0.4138(5) 0.2231(2) 0.6524(3) 0.0462(15) Uani 1 1 d . . .
H19A H 0.3967 0.2444 0.6903 0.055 Uiso 1 1 calc R . .
C20 C 0.3164(6) 0.1964(3) 0.6074(3) 0.0598(18) Uani 1 1 d . . .
H20A H 0.2337 0.1997 0.6150 0.072 Uiso 1 1 calc R . .
C21 C 0.3404(7) 0.1650(3) 0.5515(3) 0.0562(18) Uani 1 1 d . . .
H21A H 0.2748 0.1461 0.5217 0.067 Uiso 1 1 calc R . .
C22 C 0.4602(7) 0.1616(2) 0.5400(3) 0.0519(17) Uani 1 1 d . . .
H22A H 0.4764 0.1412 0.5010 0.062 Uiso 1 1 calc R . .
C23 C 0.5592(6) 0.1879(2) 0.5853(3) 0.0407(14) Uani 1 1 d . . .
H23A H 0.6415 0.1849 0.5771 0.049 Uiso 1 1 calc R . .
C24 C 0.6090(7) 0.1370(3) 0.9028(4) 0.0596(18) Uani 1 1 d . . .
H24A H 0.5648 0.1134 0.8654 0.089 Uiso 1 1 calc R . .
H24B H 0.5554 0.1453 0.9369 0.089 Uiso 1 1 calc R . .
H24C H 0.6853 0.1200 0.9287 0.089 Uiso 1 1 calc R . .
C25 C 0.4892(6) 0.3798(2) 0.7812(3) 0.0421(14) Uani 1 1 d . . .
H25A H 0.5327 0.3821 0.8300 0.051 Uiso 1 1 calc R . .
C26 C 0.3636(6) 0.3904(2) 0.7662(3) 0.0471(15) Uani 1 1 d . . .
H26A H 0.3232 0.4003 0.8040 0.056 Uiso 1 1 calc R . .
C27 C 0.2944(5) 0.3869(2) 0.6946(3) 0.0419(14) Uani 1 1 d . . .
C28 C 0.3589(5) 0.3727(2) 0.6417(3) 0.0388(13) Uani 1 1 d . . .
H28A H 0.3157 0.3705 0.5928 0.047 Uiso 1 1 calc R . .
C29 C 0.4900(5) 0.36144(19) 0.6596(3) 0.0318(12) Uani 1 1 d . . .
C30 C 0.5146(5) 0.3539(2) 0.5344(3) 0.0322(12) Uani 1 1 d . . .
C31 C 0.4803(6) 0.4048(2) 0.5090(3) 0.0486(16) Uani 1 1 d . . .
H31A H 0.4770 0.4323 0.5423 0.058 Uiso 1 1 calc R . .
C32 C 0.4512(7) 0.4148(3) 0.4344(4) 0.067(2) Uani 1 1 d . . .
H32A H 0.4276 0.4490 0.4174 0.081 Uiso 1 1 calc R . .
C33 C 0.4568(7) 0.3745(4) 0.3850(4) 0.073(2) Uani 1 1 d . . .
H33A H 0.4357 0.3813 0.3346 0.087 Uiso 1 1 calc R . .
C34 C 0.4926(6) 0.3253(3) 0.4094(3) 0.0614(19) Uani 1 1 d . . .
H34A H 0.4983 0.2983 0.3757 0.074 Uiso 1 1 calc R . .
C35 C 0.5209(5) 0.3144(2) 0.4837(3) 0.0427(14) Uani 1 1 d . . .
H35A H 0.5446 0.2800 0.4998 0.051 Uiso 1 1 calc R . .
C36 C 0.1553(6) 0.3975(3) 0.6769(4) 0.0547(17) Uani 1 1 d . . .
H36A H 0.1197 0.3839 0.6286 0.082 Uiso 1 1 calc R . .
H36B H 0.1406 0.4353 0.6780 0.082 Uiso 1 1 calc R . .
H36C H 0.1157 0.3801 0.7126 0.082 Uiso 1 1 calc R . .
C37 C 0.8100(5) 0.3672(2) 0.5270(3) 0.0331(12) Uani 1 1 d . . .
H37A H 0.8077 0.3339 0.5046 0.040 Uiso 1 1 calc R . .
C38 C 0.8260(5) 0.4106(2) 0.4869(3) 0.0394(14) Uani 1 1 d . . .
H38A H 0.8352 0.4069 0.4383 0.047 Uiso 1 1 calc R . .
C39 C 0.8285(5) 0.4611(2) 0.5188(3) 0.0403(14) Uani 1 1 d . . .
C40 C 0.8209(5) 0.4641(2) 0.5907(3) 0.0367(13) Uani 1 1 d . . .
H40A H 0.8273 0.4973 0.6138 0.044 Uiso 1 1 calc R . .
C41 C 0.8034(5) 0.41793(19) 0.6317(3) 0.0295(12) Uani 1 1 d . . .
C42 C 0.7979(6) 0.4689(2) 0.7364(3) 0.0378(13) Uani 1 1 d . . .
C43 C 0.6890(7) 0.4957(2) 0.7421(3) 0.0518(16) Uani 1 1 d . . .
H43A H 0.6096 0.4812 0.7222 0.062 Uiso 1 1 calc R . .
C44 C 0.6987(8) 0.5445(3) 0.7778(4) 0.067(2) Uani 1 1 d . . .
H44A H 0.6246 0.5628 0.7814 0.081 Uiso 1 1 calc R . .
C45 C 0.8113(9) 0.5662(3) 0.8073(4) 0.071(2) Uani 1 1 d . . .
H45A H 0.8155 0.5989 0.8316 0.085 Uiso 1 1 calc R . .
C46 C 0.9185(8) 0.5404(3) 0.8013(4) 0.072(2) Uani 1 1 d . . .
H46A H 0.9972 0.5556 0.8209 0.086 Uiso 1 1 calc R . .
C47 C 0.9129(6) 0.4912(2) 0.7662(4) 0.0544(17) Uani 1 1 d . . .
H47A H 0.9876 0.4735 0.7630 0.065 Uiso 1 1 calc R . .
C48 C 0.8367(7) 0.5098(2) 0.4737(4) 0.0605(19) Uani 1 1 d . . .
H48A H 0.8631 0.5396 0.5057 0.091 Uiso 1 1 calc R . .
H48B H 0.7548 0.5171 0.4433 0.091 Uiso 1 1 calc R . .
H48C H 0.8975 0.5039 0.4430 0.091 Uiso 1 1 calc R . .
O1 O 0.8615(10) 0.4476(5) 0.3039(8) 0.103(3) Uiso 0.53 1 d PG A 1
C49 C 0.7540(10) 0.4340(4) 0.2774(5) 0.103(3) Uiso 0.53 1 d PG A 1
C50 C 0.7269(16) 0.3809(4) 0.2447(9) 0.103(3) Uiso 0.53 1 d PG A 1
H50A H 0.8050 0.3614 0.2486 0.154 Uiso 0.53 1 d PG A 1
H50B H 0.6865 0.3844 0.1937 0.154 Uiso 0.53 1 d PG A 1
H50C H 0.6714 0.3620 0.2705 0.154 Uiso 0.53 1 d PG A 1
C51 C 0.6462(11) 0.4700(5) 0.2768(9) 0.103(3) Uiso 0.53 1 d PG A 1
H51A H 0.6766 0.5032 0.2996 0.154 Uiso 0.53 1 d PG A 1
H51B H 0.5882 0.4539 0.3035 0.154 Uiso 0.53 1 d PG A 1
H51C H 0.6033 0.4764 0.2268 0.154 Uiso 0.53 1 d PG A 1
O1' O 0.835(2) 0.4596(10) 0.3040(14) 0.102(6) Uiso 0.27 1 d PG B 2
C49' C 0.7584(19) 0.4346(7) 0.2603(11) 0.102(6) Uiso 0.27 1 d PG B 2
C50' C 0.723(3) 0.3801(9) 0.2765(16) 0.102(6) Uiso 0.27 1 d PG B 2
H50D H 0.7688 0.3698 0.3245 0.153 Uiso 0.27 1 d PG B 2
H50E H 0.7426 0.3561 0.2401 0.153 Uiso 0.27 1 d PG B 2
H50F H 0.6329 0.3787 0.2756 0.153 Uiso 0.27 1 d PG B 2
C51' C 0.698(3) 0.4577(11) 0.1891(13) 0.102(6) Uiso 0.27 1 d PG B 2
H51D H 0.7290 0.4933 0.1853 0.153 Uiso 0.27 1 d PG B 2
H51E H 0.6071 0.4588 0.1855 0.153 Uiso 0.27 1 d PG B 2
H51F H 0.7167 0.4361 0.1499 0.153 Uiso 0.27 1 d PG B 2
O2 O 0.8363(13) 0.0521(5) 0.4306(8) 0.106(3) Uiso 0.45 1 d PG C 1
C52 C 0.7655(10) 0.0216(4) 0.4528(6) 0.106(3) Uiso 0.45 1 d PG C 1
C53 C 0.6594(15) 0.0413(7) 0.4841(11) 0.106(3) Uiso 0.45 1 d PG C 1
H53A H 0.6587 0.0796 0.4832 0.159 Uiso 0.45 1 d PG C 1
H53B H 0.6694 0.0291 0.5341 0.159 Uiso 0.45 1 d PG C 1
H53C H 0.5807 0.0280 0.4556 0.159 Uiso 0.45 1 d PG C 1
C54 C 0.7826(17) -0.0363(4) 0.4493(11) 0.106(3) Uiso 0.45 1 d PG C 1
H54A H 0.8548 -0.0439 0.4278 0.159 Uiso 0.45 1 d PG C 1
H54B H 0.7078 -0.0521 0.4197 0.159 Uiso 0.45 1 d PG C 1
H54C H 0.7965 -0.0510 0.4982 0.159 Uiso 0.45 1 d PG C 1
O2' O 0.7725(16) 0.0569(7) 0.4292(10) 0.106(4) Uiso 0.35 1 d PG D 2
C52' C 0.7540(13) 0.0240(5) 0.4735(8) 0.106(4) Uiso 0.35 1 d PG D 2
C53' C 0.6254(15) 0.0128(10) 0.4847(14) 0.106(4) Uiso 0.35 1 d PG D 2
H53D H 0.5655 0.0350 0.4526 0.158 Uiso 0.35 1 d PG D 2
H53E H 0.6213 0.0201 0.5350 0.158 Uiso 0.35 1 d PG D 2
H53F H 0.6053 -0.0241 0.4739 0.158 Uiso 0.35 1 d PG D 2
C54' C 0.8595(17) -0.0061(9) 0.5179(12) 0.106(4) Uiso 0.35 1 d PG D 2
H54D H 0.9381 0.0049 0.5054 0.158 Uiso 0.35 1 d PG D 2
H54E H 0.8468 -0.0436 0.5081 0.158 Uiso 0.35 1 d PG D 2
H54F H 0.8628 0.0006 0.5693 0.158 Uiso 0.35 1 d PG D 2

loop_
_atom_site_aniso_label
_atom_site_aniso_U_11
_atom_site_aniso_U_22
_atom_site_aniso_U_33
_atom_site_aniso_U_23
_atom_site_aniso_U_13
_atom_site_aniso_U_12
Ru1 0.0368(3) 0.0254(2) 0.0218(2) -0.00111(17) 0.00852(17) -0.00027(18)
Ru2 0.0314(2) 0.0248(2) 0.0218(2) 0.00004(17) 0.00724(17) 0.00190(18)
Cl 0.0640(10) 0.0355(7) 0.0282(7) -0.0049(6) 0.0110(6) 0.0016(7)
N1 0.040(3) 0.031(2) 0.026(2) -0.0004(19) 0.011(2) -0.006(2)
N2 0.032(2) 0.029(2) 0.029(2) -0.0015(19) 0.0049(19) 0.0016(19)
N3 0.037(2) 0.026(2) 0.024(2) 0.0010(18) 0.0073(19) 0.0001(19)
N4 0.039(3) 0.027(2) 0.032(3) -0.0023(19) 0.009(2) -0.004(2)
N5 0.041(3) 0.033(2) 0.028(2) 0.0027(19) 0.014(2) 0.004(2)
N6 0.034(2) 0.032(2) 0.031(2) -0.0009(19) 0.0119(19) 0.003(2)
N7 0.049(3) 0.023(2) 0.034(3) 0.0037(19) 0.015(2) 0.001(2)
N8 0.033(2) 0.031(2) 0.028(2) 0.0026(19) 0.0126(19) 0.0052(19)
C1 0.044(4) 0.051(4) 0.029(3) -0.009(3) 0.006(3) -0.011(3)
C2 0.040(4) 0.063(4) 0.031(3) -0.004(3) -0.002(3) -0.007(3)
C3 0.041(3) 0.056(4) 0.037(3) 0.008(3) 0.004(3) -0.003(3)
C4 0.038(3) 0.042(3) 0.028(3) 0.001(3) 0.003(2) 0.004(3)
C5 0.034(3) 0.027(3) 0.027(3) 0.006(2) 0.007(2) -0.001(2)
C6 0.024(3) 0.032(3) 0.032(3) 0.002(2) 0.001(2) 0.005(2)
C7 0.066(4) 0.033(3) 0.051(4) -0.001(3) 0.026(3) 0.001(3)
C8 0.074(5) 0.031(3) 0.083(5) -0.014(3) 0.028(4) -0.002(3)
C9 0.050(4) 0.059(4) 0.053(4) -0.021(3) 0.008(3) 0.006(3)
C10 0.043(4) 0.068(5) 0.035(3) 0.003(3) 0.011(3) 0.013(3)
C11 0.037(3) 0.037(3) 0.040(3) 0.005(3) 0.010(3) 0.006(3)
C12 0.041(4) 0.089(5) 0.054(4) 0.001(4) -0.008(3) 0.010(4)
C13 0.047(3) 0.033(3) 0.028(3) -0.001(2) 0.008(2) 0.002(3)
C14 0.046(3) 0.046(3) 0.022(3) 0.008(3) 0.007(2) 0.005(3)
C15 0.038(3) 0.037(3) 0.040(3) 0.010(3) 0.010(3) 0.001(3)
C16 0.040(3) 0.029(3) 0.032(3) 0.002(2) 0.005(2) -0.006(2)
C17 0.030(3) 0.030(3) 0.027(3) 0.002(2) 0.008(2) 0.005(2)
C18 0.041(3) 0.026(3) 0.028(3) 0.005(2) 0.005(2) -0.002(2)
C19 0.044(4) 0.058(4) 0.035(3) -0.002(3) 0.004(3) -0.002(3)
C20 0.038(4) 0.091(5) 0.046(4) 0.006(4) -0.003(3) -0.016(4)
C21 0.068(5) 0.058(4) 0.036(4) 0.000(3) -0.006(3) -0.024(4)
C22 0.081(5) 0.043(4) 0.026(3) -0.010(3) -0.001(3) -0.006(3)
C23 0.048(4) 0.040(3) 0.034(3) 0.001(3) 0.008(3) 0.000(3)
C24 0.070(5) 0.057(4) 0.050(4) 0.019(3) 0.008(3) -0.014(3)
C25 0.057(4) 0.042(3) 0.032(3) 0.001(3) 0.019(3) 0.005(3)
C26 0.054(4) 0.046(4) 0.050(4) 0.003(3) 0.031(3) 0.011(3)
C27 0.041(3) 0.033(3) 0.056(4) 0.010(3) 0.022(3) 0.004(3)
C28 0.037(3) 0.038(3) 0.043(3) 0.007(3) 0.014(3) 0.003(3)
C29 0.038(3) 0.028(3) 0.032(3) 0.006(2) 0.015(2) 0.004(2)
C30 0.025(3) 0.045(3) 0.026(3) 0.008(3) 0.004(2) 0.000(2)
C31 0.051(4) 0.056(4) 0.042(4) 0.015(3) 0.015(3) 0.011(3)
C32 0.062(5) 0.085(5) 0.058(5) 0.044(4) 0.021(4) 0.027(4)
C33 0.061(5) 0.126(7) 0.032(4) 0.023(5) 0.011(3) 0.005(5)
C34 0.060(4) 0.095(6) 0.031(4) -0.002(4) 0.013(3) -0.007(4)
C35 0.042(3) 0.054(4) 0.032(3) -0.001(3) 0.006(3) -0.002(3)
C36 0.044(4) 0.062(4) 0.064(4) 0.016(3) 0.025(3) 0.012(3)
C37 0.035(3) 0.037(3) 0.028(3) -0.005(2) 0.011(2) 0.008(2)
C38 0.047(3) 0.043(3) 0.032(3) 0.005(3) 0.017(3) 0.003(3)
C39 0.046(4) 0.037(3) 0.041(3) 0.008(3) 0.016(3) 0.003(3)
C40 0.049(3) 0.028(3) 0.036(3) 0.003(2) 0.016(3) 0.001(3)
C41 0.033(3) 0.028(3) 0.030(3) 0.005(2) 0.011(2) 0.001(2)
C42 0.058(4) 0.025(3) 0.035(3) 0.000(2) 0.018(3) -0.003(3)
C43 0.066(4) 0.042(4) 0.047(4) 0.006(3) 0.011(3) 0.013(3)
C44 0.102(6) 0.039(4) 0.063(5) 0.003(4) 0.022(4) 0.028(4)
C45 0.116(7) 0.034(4) 0.067(5) -0.006(3) 0.031(5) -0.004(4)
C46 0.088(6) 0.063(5) 0.066(5) -0.014(4) 0.019(4) -0.027(4)
C47 0.058(4) 0.047(4) 0.062(4) -0.013(3) 0.020(3) -0.012(3)
C48 0.089(5) 0.046(4) 0.051(4) 0.017(3) 0.026(4) 0.006(4)

loop_
_atom_type_symbol
_atom_type_description
_atom_type_scat_dispersion_real
_atom_type_scat_dispersion_imag
_atom_type_scat_source
C C 0.0033 0.0016 'International Tables Vol C Tables 4.2.6.8 and 6.1.1.4'
H H 0.0000 0.0000 'International Tables Vol C Tables 4.2.6.8 and 6.1.1.4'
N N 0.0061 0.0033 'International Tables Vol C Tables 4.2.6.8 and 6.1.1.4'
O O 0.0106 0.0060 'International Tables Vol C Tables 4.2.6.8 and 6.1.1.4'
Cl Cl 0.1484 0.1585 'International Tables Vol C Tables 4.2.6.8 and 6.1.1.4'
Ru Ru -1.2594 0.8363 'International Tables Vol C Tables 4.2.6.8 and 6.1.1.4'

loop_
_geom_angle_atom_site_label_1
_geom_angle_atom_site_label_2
_geom_angle_atom_site_label_3
_geom_angle
N7 Ru1 N3 176.69(16)
N7 Ru1 N1 93.34(17)
N3 Ru1 N1 86.76(16)
N7 Ru1 N5 91.55(17)
N3 Ru1 N5 88.11(16)
N1 Ru1 N5 173.52(16)
N7 Ru1 Ru2 87.77(12)
N3 Ru1 Ru2 88.92(11)
N1 Ru1 Ru2 89.36(11)
N5 Ru1 Ru2 86.58(11)
N7 Ru1 Cl 91.25(12)
N3 Ru1 Cl 92.05(11)
N1 Ru1 Cl 92.84(12)
N5 Ru1 Cl 91.29(12)
Ru2 Ru1 Cl 177.64(4)
N6 Ru2 N2 177.15(16)
N6 Ru2 N4 89.99(17)
N2 Ru2 N4 92.22(16)
N6 Ru2 N8 85.03(16)
N2 Ru2 N8 92.72(16)
N4 Ru2 N8 174.84(17)
N6 Ru2 Ru1 91.85(12)
N2 Ru2 Ru1 89.96(11)
N4 Ru2 Ru1 89.72(11)
N8 Ru2 Ru1 91.78(11)
C5 N1 C1 117.4(5)
C5 N1 Ru1 119.5(3)
C1 N1 Ru1 122.7(4)
C5 N2 C6 120.7(4)
C5 N2 Ru2 122.8(3)
C6 N2 Ru2 116.4(3)
C13 N3 C17 118.2(4)
C13 N3 Ru1 122.7(3)
C17 N3 Ru1 119.1(3)
C17 N4 C18 117.9(4)
C17 N4 Ru2 121.2(3)
C18 N4 Ru2 119.8(3)
C29 N5 C25 117.2(5)
C29 N5 Ru1 120.2(3)
C25 N5 Ru1 122.6(4)
C29 N6 C30 121.1(4)
C29 N6 Ru2 118.8(3)
C30 N6 Ru2 119.8(3)
C41 N7 C42 116.9(4)
C41 N7 Ru1 122.7(3)
C42 N7 Ru1 120.4(3)
C37 N8 C41 119.0(4)
C37 N8 Ru2 121.4(3)
C41 N8 Ru2 117.7(3)
C2 C1 N1 123.5(5)
C1 C2 C3 120.2(5)
C4 C3 C2 117.1(5)
C4 C3 C12 121.8(6)
C2 C3 C12 121.1(5)
C3 C4 C5 121.5(5)
N1 C5 N2 116.2(4)
N1 C5 C4 120.2(5)
N2 C5 C4 123.5(5)
C11 C6 C7 118.4(5)
C11 C6 N2 120.9(5)
C7 C6 N2 120.5(5)
C6 C7 C8 120.4(6)
C9 C8 C7 120.3(6)
C8 C9 C10 120.3(6)
C9 C10 C11 120.1(6)
C6 C11 C10 120.5(5)
N3 C13 C14 123.7(5)
C13 C14 C15 119.1(5)
C16 C15 C14 118.1(5)
C16 C15 C24 121.3(5)
C14 C15 C24 120.6(5)
C15 C16 C17 120.9(5)
N4 C17 N3 116.3(4)
N4 C17 C16 123.7(5)
N3 C17 C16 120.0(4)
C23 C18 C19 118.9(5)
C23 C18 N4 121.2(5)
C19 C18 N4 119.8(5)
C20 C19 C18 120.6(6)
C19 C20 C21 120.2(6)
C22 C21 C20 119.3(6)
C21 C22 C23 121.0(6)
C18 C23 C22 119.9(6)
C26 C25 N5 123.7(5)
C25 C26 C27 120.3(5)
C28 C27 C26 117.1(5)
C28 C27 C36 121.6(6)
C26 C27 C36 121.3(5)
C27 C28 C29 121.0(5)
N5 C29 N6 116.6(5)
N5 C29 C28 120.6(4)
N6 C29 C28 122.7(5)
C35 C30 C31 118.5(5)
C35 C30 N6 119.3(5)
C31 C30 N6 121.8(5)
C30 C31 C32 119.9(6)
C33 C32 C31 120.4(7)
C34 C33 C32 119.9(6)
C33 C34 C35 120.6(7)
C34 C35 C30 120.6(6)
N8 C37 C38 123.6(5)
C37 C38 C39 119.5(5)
C40 C39 C38 117.8(5)
C40 C39 C48 122.0(5)
C38 C39 C48 120.1(5)
C39 C40 C41 121.6(5)
N7 C41 N8 117.1(4)
N7 C41 C40 124.5(5)
N8 C41 C40 118.4(4)
C47 C42 C43 118.9(5)
C47 C42 N7 121.1(5)
C43 C42 N7 120.0(5)
C42 C43 C44 119.2(7)
C45 C44 C43 121.8(7)
C44 C45 C46 119.3(7)
C45 C46 C47 120.6(7)
C42 C47 C46 120.1(7)
O1 C49 C51 121.1
O1 C49 C50 121.1
C51 C49 C50 117.7
O1' C49' C51' 121.1
O1' C49' C50' 121.1
C51' C49' C50' 117.7
O2 C52 C54 121.1
O2 C52 C53 121.1
C54 C52 C53 117.7
O2' C52' C53' 121.2
O2' C52' C54' 121.1
C53' C52' C54' 117.7

loop_
_geom_bond_atom_site_label_1
_geom_bond_atom_site_label_2
_geom_bond_distance
Ru1 N7 2.084(4)
Ru1 N3 2.094(4)
Ru1 N1 2.100(4)
Ru1 N5 2.123(4)
Ru1 Ru2 2.2906(6)
Ru1 Cl 2.4770(13)
Ru2 N6 2.028(4)
Ru2 N2 2.030(4)
Ru2 N4 2.032(4)
Ru2 N8 2.062(4)
N1 C5 1.356(6)
N1 C1 1.369(7)
N2 C5 1.351(6)
N2 C6 1.426(6)
N3 C13 1.350(6)
N3 C17 1.367(6)
N4 C17 1.358(6)
N4 C18 1.431(6)
N5 C29 1.363(7)
N5 C25 1.362(6)
N6 C29 1.366(6)
N6 C30 1.413(6)
N7 C41 1.331(6)
N7 C42 1.435(6)
N8 C37 1.356(6)
N8 C41 1.377(6)
C1 C2 1.352(8)
C2 C3 1.401(8)
C3 C4 1.360(8)
C3 C12 1.515(8)
C4 C5 1.420(7)
C6 C11 1.381(7)
C6 C7 1.384(7)
C7 C8 1.392(8)
C8 C9 1.354(9)
C9 C10 1.364(9)
C10 C11 1.390(8)
C13 C14 1.371(7)
C14 C15 1.399(8)
C15 C16 1.372(7)
C15 C24 1.501(7)
C16 C17 1.415(7)
C18 C23 1.377(7)
C18 C19 1.386(8)
C19 C20 1.383(8)
C20 C21 1.380(9)
C21 C22 1.363(9)
C22 C23 1.393(8)
C25 C26 1.361(8)
C26 C27 1.398(8)
C27 C28 1.372(7)
C27 C36 1.501(8)
C28 C29 1.422(7)
C30 C35 1.389(8)
C30 C31 1.395(8)
C31 C32 1.390(9)
C32 C33 1.385(11)
C33 C34 1.353(10)
C34 C35 1.389(8)
C37 C38 1.359(7)
C38 C39 1.408(8)
C39 C40 1.367(7)
C39 C48 1.504(8)
C40 C41 1.430(7)
C42 C47 1.379(8)
C42 C43 1.384(8)
C43 C44 1.397(9)
C44 C45 1.350(11)
C45 C46 1.359(10)
C46 C47 1.400(9)
O1 C49 1.2199
C49 C51 1.4798
C49 C50 1.4801
O1' C49' 1.2201
C49' C51' 1.4798
C49' C50' 1.4801
O2 C52 1.2200
C52 C54 1.4798
C52 C53 1.4799
O2' C52' 1.2202
C52' C53' 1.4798
C52' C54' 1.4801

loop_
_geom_torsion_atom_site_label_1
_geom_torsion_atom_site_label_2
_geom_torsion_atom_site_label_3
_geom_torsion_atom_site_label_4
_geom_torsion
N7 Ru1 Ru2 N6 -73.86(17)
N3 Ru1 Ru2 N6 106.00(16)
N1 Ru1 Ru2 N6 -167.23(16)
N5 Ru1 Ru2 N6 17.83(16)
Cl Ru1 Ru2 N6 -8.2(10)
N7 Ru1 Ru2 N2 103.94(17)
N3 Ru1 Ru2 N2 -76.20(16)
N1 Ru1 Ru2 N2 10.57(15)
N5 Ru1 Ru2 N2 -164.38(16)
Cl Ru1 Ru2 N2 169.6(10)
N7 Ru1 Ru2 N4 -163.84(17)
N3 Ru1 Ru2 N4 16.02(16)
N1 Ru1 Ru2 N4 102.79(16)
N5 Ru1 Ru2 N4 -72.16(16)
Cl Ru1 Ru2 N4 -98.2(10)
N7 Ru1 Ru2 N8 11.22(17)
N3 Ru1 Ru2 N8 -168.92(16)
N1 Ru1 Ru2 N8 -82.15(16)
N5 Ru1 Ru2 N8 102.91(16)
Cl Ru1 Ru2 N8 76.9(10)
N7 Ru1 N1 C5 -101.9(4)
N3 Ru1 N1 C5 74.8(4)
N5 Ru1 N1 C5 37.1(15)
Ru2 Ru1 N1 C5 -14.1(3)
Cl Ru1 N1 C5 166.7(3)
N7 Ru1 N1 C1 85.9(4)
N3 Ru1 N1 C1 -97.5(4)
N5 Ru1 N1 C1 -135.2(13)
Ru2 Ru1 N1 C1 173.6(4)
Cl Ru1 N1 C1 -5.6(4)
N6 Ru2 N2 C5 118(3)
N4 Ru2 N2 C5 -101.0(4)
N8 Ru2 N2 C5 80.5(4)
Ru1 Ru2 N2 C5 -11.3(4)
N6 Ru2 N2 C6 -59(3)
N4 Ru2 N2 C6 82.3(3)
N8 Ru2 N2 C6 -96.2(3)
Ru1 Ru2 N2 C6 172.0(3)
N7 Ru1 N3 C13 167(3)
N1 Ru1 N3 C13 74.8(4)
N5 Ru1 N3 C13 -109.1(4)
Ru2 Ru1 N3 C13 164.3(4)
Cl Ru1 N3 C13 -17.9(4)
N7 Ru1 N3 C17 -15(3)
N1 Ru1 N3 C17 -107.1(4)
N5 Ru1 N3 C17 68.9(4)
Ru2 Ru1 N3 C17 -17.7(3)
Cl Ru1 N3 C17 160.2(3)
N6 Ru2 N4 C17 -112.4(4)
N2 Ru2 N4 C17 69.4(4)
N8 Ru2 N4 C17 -127.5(17)
Ru1 Ru2 N4 C17 -20.5(4)
N6 Ru2 N4 C18 55.9(4)
N2 Ru2 N4 C18 -122.3(4)
N8 Ru2 N4 C18 40.7(19)
Ru1 Ru2 N4 C18 147.7(4)
N7 Ru1 N5 C29 69.6(4)
N3 Ru1 N5 C29 -107.1(4)
N1 Ru1 N5 C29 -69.4(14)
Ru2 Ru1 N5 C29 -18.0(4)
Cl Ru1 N5 C29 160.9(4)
N7 Ru1 N5 C25 -111.3(4)
N3 Ru1 N5 C25 72.0(4)
N1 Ru1 N5 C25 109.6(13)
Ru2 Ru1 N5 C25 161.0(4)
Cl Ru1 N5 C25 -20.0(4)
N2 Ru2 N6 C29 -154(3)
N4 Ru2 N6 C29 65.5(4)
N8 Ru2 N6 C29 -115.8(4)
Ru1 Ru2 N6 C29 -24.2(4)
N2 Ru2 N6 C30 19(4)
N4 Ru2 N6 C30 -122.0(4)
N8 Ru2 N6 C30 56.7(4)
Ru1 Ru2 N6 C30 148.3(4)
N3 Ru1 N7 C41 -11(3)
N1 Ru1 N7 C41 80.8(4)
N5 Ru1 N7 C41 -94.9(4)
Ru2 Ru1 N7 C41 -8.4(4)
Cl Ru1 N7 C41 173.7(4)
N3 Ru1 N7 C42 167(3)
N1 Ru1 N7 C42 -101.6(4)
N5 Ru1 N7 C42 82.6(4)
Ru2 Ru1 N7 C42 169.1(4)
Cl Ru1 N7 C42 -8.7(4)
N6 Ru2 N8 C37 -90.2(4)
N2 Ru2 N8 C37 88.0(4)
N4 Ru2 N8 C37 -75.0(18)
Ru1 Ru2 N8 C37 178.1(4)
N6 Ru2 N8 C41 73.7(4)
N2 Ru2 N8 C41 -108.0(4)
N4 Ru2 N8 C41 88.9(18)
Ru1 Ru2 N8 C41 -18.0(4)
C5 N1 C1 C2 -2.4(8)
Ru1 N1 C1 C2 170.0(4)
N1 C1 C2 C3 0.3(9)
C1 C2 C3 C4 1.5(8)
C1 C2 C3 C12 -178.3(6)
C2 C3 C4 C5 -1.1(8)
C12 C3 C4 C5 178.7(5)
C1 N1 C5 N2 -178.2(4)
Ru1 N1 C5 N2 9.1(6)
C1 N1 C5 C4 2.8(7)
Ru1 N1 C5 C4 -169.9(4)
C6 N2 C5 N1 179.7(4)
Ru2 N2 C5 N1 3.1(6)
C6 N2 C5 C4 -1.3(7)
Ru2 N2 C5 C4 -177.9(4)
C3 C4 C5 N1 -1.1(8)
C3 C4 C5 N2 180.0(5)
C5 N2 C6 C11 -92.6(6)
Ru2 N2 C6 C11 84.2(5)
C5 N2 C6 C7 91.4(6)
Ru2 N2 C6 C7 -91.8(5)
C11 C6 C7 C8 -0.3(9)
N2 C6 C7 C8 175.8(6)
C6 C7 C8 C9 -0.7(10)
C7 C8 C9 C10 1.3(11)
C8 C9 C10 C11 -0.8(10)
C7 C6 C11 C10 0.8(8)
N2 C6 C11 C10 -175.3(5)
C9 C10 C11 C6 -0.2(9)
C17 N3 C13 C14 -2.6(8)
Ru1 N3 C13 C14 175.4(4)
N3 C13 C14 C15 1.1(8)
C13 C14 C15 C16 0.1(8)
C13 C14 C15 C24 177.8(5)
C14 C15 C16 C17 0.2(8)
C24 C15 C16 C17 -177.4(5)
C18 N4 C17 N3 -157.0(4)
Ru2 N4 C17 N3 11.5(6)
C18 N4 C17 C16 25.3(7)
Ru2 N4 C17 C16 -166.2(4)
C13 N3 C17 N4 -174.9(4)
Ru1 N3 C17 N4 6.9(6)
C13 N3 C17 C16 2.9(7)
Ru1 N3 C17 C16 -175.3(4)
C15 C16 C17 N4 175.9(5)
C15 C16 C17 N3 -1.8(8)
C17 N4 C18 C23 -126.6(5)
Ru2 N4 C18 C23 64.8(6)
C17 N4 C18 C19 56.2(7)
Ru2 N4 C18 C19 -112.4(5)
C23 C18 C19 C20 1.4(8)
N4 C18 C19 C20 178.7(5)
C18 C19 C20 C21 -0.2(10)
C19 C20 C21 C22 -1.6(10)
C20 C21 C22 C23 2.1(10)
C19 C18 C23 C22 -0.9(8)
N4 C18 C23 C22 -178.1(5)
C21 C22 C23 C18 -0.9(9)
C29 N5 C25 C26 -1.6(8)
Ru1 N5 C25 C26 179.3(4)
N5 C25 C26 C27 0.8(9)
C25 C26 C27 C28 -0.5(8)
C25 C26 C27 C36 178.9(5)
C26 C27 C28 C29 1.1(8)
C36 C27 C28 C29 -178.3(5)
C25 N5 C29 N6 -174.3(4)
Ru1 N5 C29 N6 4.8(6)
C25 N5 C29 C28 2.1(7)
Ru1 N5 C29 C28 -178.8(4)
C30 N6 C29 N5 -157.1(4)
Ru2 N6 C29 N5 15.3(6)
C30 N6 C29 C28 26.5(7)
Ru2 N6 C29 C28 -161.0(4)
C27 C28 C29 N5 -2.0(8)
C27 C28 C29 N6 174.2(5)
C29 N6 C30 C35 -139.4(5)
Ru2 N6 C30 C35 48.3(6)
C29 N6 C30 C31 47.3(7)
Ru2 N6 C30 C31 -125.1(5)
C35 C30 C31 C32 1.2(8)
N6 C30 C31 C32 174.6(5)
C30 C31 C32 C33 -0.4(10)
C31 C32 C33 C34 -1.0(11)
C32 C33 C34 C35 1.6(11)
C33 C34 C35 C30 -0.8(10)
C31 C30 C35 C34 -0.6(8)
N6 C30 C35 C34 -174.2(5)
C41 N8 C37 C38 -1.7(8)
Ru2 N8 C37 C38 162.1(4)
N8 C37 C38 C39 -0.6(8)
C37 C38 C39 C40 3.2(8)
C37 C38 C39 C48 -175.6(6)
C38 C39 C40 C41 -3.7(8)
C48 C39 C40 C41 175.1(5)
C42 N7 C41 N8 179.4(5)
Ru1 N7 C41 N8 -3.0(7)
C42 N7 C41 C40 -2.1(8)
Ru1 N7 C41 C40 175.5(4)
C37 N8 C41 N7 179.8(5)
Ru2 N8 C41 N7 15.4(6)
C37 N8 C41 C40 1.2(7)
Ru2 N8 C41 C40 -163.2(4)
C39 C40 C41 N7 -177.0(5)
C39 C40 C41 N8 1.5(8)
C41 N7 C42 C47 -82.0(7)
Ru1 N7 C42 C47 100.2(5)
C41 N7 C42 C43 98.8(6)
Ru1 N7 C42 C43 -78.9(6)
C47 C42 C43 C44 0.1(9)
N7 C42 C43 C44 179.2(5)
C42 C43 C44 C45 -0.4(10)
C43 C44 C45 C46 0.9(11)
C44 C45 C46 C47 -1.2(11)
C43 C42 C47 C46 -0.4(9)
N7 C42 C47 C46 -179.5(6)
C45 C46 C47 C42 0.9(11)
